data_2012772
loop_
_publ_author_name
'Toplak, Renata'
'Lorcy, Dominique'

_publ_section_title
;
 A neutral complex of an azino--DTDAF compound with TCNQ
;
_journal_issue 6
_journal_name_full 'Acta Crystallographica Section C'
_journal_page_first o370
_journal_page_last o372
_journal_paper_doi 10.1107/S0108270102007722
_journal_volume 58
_journal_year 2002
_chemical_formula_iupac 'C16 H22 N4 O4 S2 , C12 H4 N4'
_chemical_formula_moiety 'C16 H22 N4 O4 S2 , C12 H4 N4'
_chemical_formula_sum 'C28 H26 N8 O4 S2'
_chemical_formula_weight 602.70
_chemical_name_common
;Ethyl
 2-{[5-(ethoxycarbonyl)-3,4-dimethyl-1,3-thiazol-2(3H)-ylidene]hydrazono}-
3,4-dimethyl-2,3-dihydro-1,3-thiazole-5-carboxylate
7,7,8,8-tetracyano-p-quinodimethane
 (1/1)
;
_chemical_name_systematic
;
 ?
;
_space_group_IT_number 12
_symmetry_cell_setting monoclinic
_symmetry_space_group_name_Hall '-C 2y'
_symmetry_space_group_name_H-M 'C 1 2/m 1'
_atom_sites_solution_hydrogens geom
_atom_sites_solution_primary direct
_atom_sites_solution_secondary difmap
_audit_creation_method SHELXL97
_cell_angle_alpha 90
_cell_angle_beta 118.67(3)
_cell_angle_gamma 90
_cell_formula_units_Z 2
_cell_length_a 20.960(4)
_cell_length_b 6.8198(14)
_cell_length_c 11.730(2)
_cell_measurement_reflns_used 4723
_cell_measurement_temperature 293(2)
_cell_measurement_theta_max 25.9
_cell_measurement_theta_min 2.1
_cell_volume 1471.2(6)
_computing_cell_refinement 'SELECT and CELL in IPDS'
_computing_data_collection 'EXPOSE in IPDS (Stoe, 1999)'
_computing_data_reduction 'INTEGRATE in IPDS'
_computing_molecular_graphics 'Please provide missing details'
_computing_structure_refinement 'SHELXL97 (Sheldrick, 1997)'
_computing_structure_solution 'SHELXS86 (Sheldrick, 1990)'
_diffrn_ambient_temperature 293(2)
_diffrn_detector_area_resol_mean 6.66
_diffrn_measured_fraction_theta_full 0.956
_diffrn_measured_fraction_theta_max 0.956
_diffrn_measurement_device_type 'Stoe IPDS area-detector'
_diffrn_measurement_method 'rotation, \f increment 2\%'
_diffrn_radiation_monochromator graphite
_diffrn_radiation_source 'fine-focus sealed tube'
_diffrn_radiation_type MoK\a
_diffrn_radiation_wavelength 0.71073
_diffrn_reflns_av_R_equivalents 0.036
_diffrn_reflns_av_sigmaI/netI 0.036
_diffrn_reflns_limit_h_max 25
_diffrn_reflns_limit_h_min -25
_diffrn_reflns_limit_k_max 7
_diffrn_reflns_limit_k_min -7
_diffrn_reflns_limit_l_max 14
_diffrn_reflns_limit_l_min -14
_diffrn_reflns_number 7171
_diffrn_reflns_theta_full 26.11
_diffrn_reflns_theta_max 26.11
_diffrn_reflns_theta_min 2.15
_exptl_absorpt_coefficient_mu 0.230
_exptl_absorpt_correction_type none
_exptl_crystal_colour 'dark purple'
_exptl_crystal_density_diffrn 1.361
_exptl_crystal_density_meas ?
_exptl_crystal_density_method 'not measured'
_exptl_crystal_description parallelepiped
_exptl_crystal_F_000 628
_exptl_crystal_size_max 0.3
_exptl_crystal_size_mid 0.3
_exptl_crystal_size_min 0.3
_refine_diff_density_max 0.26
_refine_diff_density_min -0.25
_refine_ls_extinction_coef 0.039(5)
_refine_ls_extinction_expression Fc^*^=kFc[1+0.001xFc^2^\l^3^/sin(2\q)]^-1/4^
_refine_ls_extinction_method 'SHELXL97 (Sheldrick, 1997)'
_refine_ls_goodness_of_fit_ref 0.970
_refine_ls_hydrogen_treatment constr
_refine_ls_matrix_type full
_refine_ls_number_parameters 128
_refine_ls_number_reflns 1526
_refine_ls_number_restraints 0
_refine_ls_restrained_S_all 0.970
_refine_ls_R_factor_all 0.057
_refine_ls_R_factor_gt 0.041
_refine_ls_shift/su_max <0.001
_refine_ls_shift/su_mean 0.000
_refine_ls_structure_factor_coef Fsqd
_refine_ls_weighting_details 'calc w = 1/[\s^2^(Fo^2^)+(0.073P)^2^] where P=(Fo^2^+2Fc^2^)/3'
_refine_ls_weighting_scheme calc
_refine_ls_wR_factor_gt 0.102
_refine_ls_wR_factor_ref 0.108
_reflns_number_gt 1135
_reflns_number_total 1526
_reflns_threshold_expression I>2\s(I)
_cod_data_source_file sk1545.cif
_cod_data_source_block III
_cod_depositor_comments
;
The following automatic conversions were performed:

'_exptl_crystal_density_meas' value 'not measured' was changed to '?'
- the value is perceived as not measured.

Automatic conversion script
Id: cif_fix_values 3008 2015-01-20 13:52:24Z robertas 
;
_cod_original_cell_volume 1471.2(5)
_cod_original_sg_symbol_H-M 'C 2/m'
_cod_database_code 2012772
_cod_database_fobs_code 2012772

loop_
_symmetry_equiv_pos_as_xyz
'x, y, z'
'-x, y, -z'
'x+1/2, y+1/2, z'
'-x+1/2, y+1/2, -z'
'-x, -y, -z'
'x, -y, z'
'-x+1/2, -y+1/2, -z'
'x+1/2, -y+1/2, z'

loop_
_atom_site_label
_atom_site_fract_x
_atom_site_fract_y
_atom_site_fract_z
_atom_site_U_iso_or_equiv
_atom_site_adp_type
_atom_site_calc_flag
_atom_site_refinement_flags
_atom_site_occupancy
_atom_site_disorder_assembly
_atom_site_disorder_group
_atom_site_type_symbol
S1 0.93046(4) 0.0000 0.14076(6) 0.0438(3) Uani d S 1 . . S
N1 0.84242(12) 0.0000 -0.1060(2) 0.0436(6) Uani d S 1 . . N
N2 0.96518(12) 0.0000 -0.0549(2) 0.0450(6) Uani d S 1 . . N
O1 0.74318(12) 0.0000 0.1450(2) 0.0732(8) Uani d S 1 . . O
O2 0.86127(12) 0.0000 0.2948(2) 0.0628(6) Uani d S 1 . . O
C1 0.91603(14) 0.0000 -0.0187(2) 0.0397(6) Uani d S 1 . . C
C2 0.81787(18) 0.0000 -0.2451(3) 0.0654(9) Uani d S 1 . . C
H2A 0.8593 0.0000 -0.2595 0.098 Uiso calc SR 1 . . H
H2B 0.7891 0.1149 -0.2838 0.098 Uiso calc PR 0.50 . . H
H2C 0.7891 -0.1149 -0.2838 0.098 Uiso calc PR 0.50 . . H
C3 0.79813(15) 0.0000 -0.0492(3) 0.0436(6) Uani d S 1 . . C
C4 0.71770(17) 0.0000 -0.1329(3) 0.0621(8) Uani d S 1 . . C
H4A 0.7061 0.0000 -0.2226 0.093 Uiso calc SR 1 . . H
H4B 0.6976 0.1149 -0.1149 0.093 Uiso calc PR 0.50 . . H
H4C 0.6976 -0.1149 -0.1149 0.093 Uiso calc PR 0.50 . . H
C5 0.83581(15) 0.0000 0.0817(3) 0.0440(7) Uani d S 1 . . C
C6 0.80676(17) 0.0000 0.1731(3) 0.0514(7) Uani d S 1 . . C
C7 0.8427(2) 0.0000 0.3991(3) 0.0826(12) Uani d S 1 . . C
H7A 0.8143 -0.1155 0.3936 0.099 Uiso calc PR 0.50 . . H
H7B 0.8143 0.1155 0.3936 0.099 Uiso calc PR 0.50 . . H
C8 0.9117(3) 0.0000 0.5219(4) 0.1019(16) Uani d S 1 . . C
H8A 0.9017 0.0000 0.5937 0.153 Uiso calc SR 1 . . H
H8B 0.9392 0.1149 0.5260 0.153 Uiso calc PR 0.50 . . H
H8C 0.9392 -0.1149 0.5260 0.153 Uiso calc PR 0.50 . . H
N3 0.67704(19) 0.0000 0.4391(3) 0.0955(12) Uani d S 1 . . N
N4 0.44881(17) 0.0000 0.3475(3) 0.0851(11) Uani d S 1 . . N
C9 0.54219(16) 0.0000 0.2641(3) 0.0503(7) Uani d S 1 . . C
C10 0.61769(19) 0.0000 0.3622(3) 0.0631(9) Uani d S 1 . . C
C11 0.49044(17) 0.0000 0.3110(3) 0.0592(9) Uani d S 1 . . C
C12 0.57484(15) 0.0000 0.0888(3) 0.0448(7) Uani d S 1 . . C
H12 0.6241 0.0000 0.1488 0.054 Uiso calc SR 1 . . H
C13 0.52179(14) 0.0000 0.1345(2) 0.0427(6) Uani d S 1 . . C
C14 0.55422(14) 0.0000 -0.0378(2) 0.0452(7) Uani d S 1 . . C
H14 0.5894 0.0000 -0.0645 0.054 Uiso calc SR 1 . . H

loop_
_atom_site_aniso_label
_atom_site_aniso_U_11
_atom_site_aniso_U_22
_atom_site_aniso_U_33
_atom_site_aniso_U_12
_atom_site_aniso_U_13
_atom_site_aniso_U_23
S1 0.0422(4) 0.0556(5) 0.0404(4) 0.000 0.0253(3) 0.000
N1 0.0432(12) 0.0513(15) 0.0407(11) 0.000 0.0237(10) 0.000
N2 0.0438(12) 0.0552(17) 0.0441(11) 0.000 0.0275(10) 0.000
O1 0.0549(14) 0.104(2) 0.0822(16) 0.000 0.0498(13) 0.000
O2 0.0639(14) 0.0871(18) 0.0558(13) 0.000 0.0437(11) 0.000
C1 0.0444(15) 0.0368(16) 0.0438(13) 0.000 0.0258(12) 0.000
C2 0.0582(19) 0.092(3) 0.0418(15) 0.000 0.0205(14) 0.000
C3 0.0421(14) 0.0397(17) 0.0567(15) 0.000 0.0300(12) 0.000
C4 0.0437(16) 0.066(2) 0.074(2) 0.000 0.0262(15) 0.000
C5 0.0438(15) 0.0461(18) 0.0542(16) 0.000 0.0332(13) 0.000
C6 0.0585(18) 0.051(2) 0.0620(18) 0.000 0.0429(15) 0.000
C7 0.090(3) 0.117(4) 0.068(2) 0.000 0.060(2) 0.000
C8 0.106(4) 0.156(5) 0.061(2) 0.000 0.054(2) 0.000
N3 0.0587(19) 0.154(4) 0.0551(16) 0.000 0.0121(16) 0.000
N4 0.0633(19) 0.147(3) 0.0493(15) 0.000 0.0304(15) 0.000
C9 0.0470(16) 0.057(2) 0.0446(14) 0.000 0.0201(12) 0.000
C10 0.056(2) 0.085(3) 0.0447(15) 0.000 0.0213(15) 0.000
C11 0.0523(18) 0.085(3) 0.0372(13) 0.000 0.0187(13) 0.000
C12 0.0354(13) 0.0496(19) 0.0467(14) 0.000 0.0176(11) 0.000
C13 0.0437(15) 0.0406(17) 0.0438(13) 0.000 0.0211(12) 0.000
C14 0.0389(14) 0.0496(18) 0.0475(15) 0.000 0.0212(12) 0.000

loop_
_atom_type_symbol
_atom_type_description
_atom_type_scat_dispersion_real
_atom_type_scat_dispersion_imag
_atom_type_scat_source
C C 0.0030 0.0020 'International Tables Vol C Tables 4.2.6.8 and 6.1.1.4'
H H 0.0000 0.0000 'International Tables Vol C Tables 4.2.6.8 and 6.1.1.4'
N N 0.0060 0.0030 'International Tables Vol C Tables 4.2.6.8 and 6.1.1.4'
O O 0.0110 0.0060 'International Tables Vol C Tables 4.2.6.8 and 6.1.1.4'
S S 0.1250 0.1230 'International Tables Vol C Tables 4.2.6.8 and 6.1.1.4'

loop_
_geom_angle_atom_site_label_1
_geom_angle_atom_site_label_2
_geom_angle_atom_site_label_3
_geom_angle_site_symmetry_1
_geom_angle_site_symmetry_3
_geom_angle
C1 S1 C5 . . 89.73(12)
C3 N1 C1 . . 114.4(2)
C3 N1 C2 . . 125.7(2)
C1 N1 C2 . . 119.9(2)
C1 N2 N2 . 5_755 109.8(2)
C6 O2 C7 . . 117.6(3)
N2 C1 N1 . . 122.7(2)
N2 C1 S1 . . 126.7(2)
N1 C1 S1 . . 110.59(18)
N1 C2 H2A . . 109.5
N1 C2 H2B . . 109.5
H2A C2 H2B . . 109.5
N1 C2 H2C . . 109.5
H2A C2 H2C . . 109.5
H2B C2 H2C . . 109.5
C5 C3 N1 . . 112.8(2)
C5 C3 C4 . . 127.5(2)
N1 C3 C4 . . 119.6(2)
C3 C4 H4A . . 109.5
C3 C4 H4B . . 109.5
H4A C4 H4B . . 109.5
C3 C4 H4C . . 109.5
H4A C4 H4C . . 109.5
H4B C4 H4C . . 109.5
C3 C5 C6 . . 127.7(3)
C3 C5 S1 . . 112.43(18)
C6 C5 S1 . . 119.9(2)
O1 C6 O2 . . 124.0(3)
O1 C6 C5 . . 126.2(3)
O2 C6 C5 . . 109.8(2)
O2 C7 C8 . . 106.8(3)
O2 C7 H7A . . 110.4
C8 C7 H7A . . 110.4
O2 C7 H7B . . 110.4
C8 C7 H7B . . 110.4
H7A C7 H7B . . 108.6
C7 C8 H8A . . 109.5
C7 C8 H8B . . 109.5
H8A C8 H8B . . 109.5
C7 C8 H8C . . 109.5
H8A C8 H8C . . 109.5
H8B C8 H8C . . 109.5
C13 C9 C11 . . 122.4(3)
C13 C9 C10 . . 121.7(3)
C11 C9 C10 . . 115.9(3)
N3 C10 C9 . . 179.9(4)
N4 C11 C9 . . 179.5(3)
C14 C12 C13 . . 121.1(2)
C14 C12 H12 . . 119.5
C13 C12 H12 . . 119.5
C9 C13 C14 . 5_655 120.8(2)
C9 C13 C12 . . 121.7(2)
C14 C13 C12 5_655 . 117.5(2)
C12 C14 C13 . 5_655 121.4(3)
C12 C14 H14 . . 119.3
C13 C14 H14 5_655 . 119.3

loop_
_geom_bond_atom_site_label_1
_geom_bond_atom_site_label_2
_geom_bond_site_symmetry_2
_geom_bond_distance
_geom_bond_publ_flag
S1 C1 . 1.746(2) yes
S1 C5 . 1.760(3) yes
N1 C3 . 1.378(3) yes
N1 C1 . 1.383(3) yes
N1 C2 . 1.457(4) yes
N2 C1 . 1.289(3) yes
N2 N2 5_755 1.410(5) yes
O1 C6 . 1.209(4) ?
O2 C6 . 1.333(4) ?
O2 C7 . 1.451(3) ?
C2 H2A . 0.9600 ?
C2 H2B . 0.9600 ?
C2 H2C . 0.9600 ?
C3 C5 . 1.349(4) yes
C3 C4 . 1.489(4) ?
C4 H4A . 0.9600 ?
C4 H4B . 0.9600 ?
C4 H4C . 0.9600 ?
C5 C6 . 1.465(4) ?
C7 C8 . 1.473(6) ?
C7 H7A . 0.9700 ?
C7 H7B . 0.9700 ?
C8 H8A . 0.9600 ?
C8 H8B . 0.9600 ?
C8 H8C . 0.9600 ?
N3 C10 . 1.133(4) yes
N4 C11 . 1.142(4) yes
C9 C13 . 1.367(4) yes
C9 C11 . 1.433(4) yes
C9 C10 . 1.443(4) yes
C12 C14 . 1.332(4) yes
C12 C13 . 1.448(4) yes
C12 H12 . 0.9300 ?
C13 C14 5_655 1.446(4) yes
C14 C13 5_655 1.446(4) ?
C14 H14 . 0.9300 ?
